data_1550454
loop_
_publ_author_name
'Babor, Martin'
'Nievergelt, Philipp P.'
'\<Cejka, Jan'
'Zvon\'i\<cek, V\'it'
'Spingler, Bernhard'

_publ_section_title
;
 Microbatch under-oil salt screening of organic cations: single-crystal
 growth of active pharmaceutical ingredients
;
_journal_issue 1
_journal_name_full IUCrJ
_journal_page_first 145
_journal_page_last 151
_journal_paper_doi 10.1107/S2052252518017876
_journal_volume 6
_journal_year 2019
_chemical_absolute_configuration rmad
_chemical_formula_moiety 'C6 H5 O3 S, C10 H16 N O'
_chemical_formula_sum 'C16 H21 N O4 S'
_chemical_formula_weight 323.40
_space_group_crystal_system monoclinic
_space_group_IT_number 4
_space_group_name_Hall 'P 2yb'
_space_group_name_H-M_alt 'P 1 21 1'
_symmetry_space_group_name_Hall 'P 2yb'
_symmetry_space_group_name_H-M 'P 1 21 1'
_atom_sites_solution_hydrogens geom
_atom_sites_solution_primary dual
_audit_creation_date 2018-08-31
_audit_creation_method
;
Olex2 1.2
(compiled 2018.05.29 svn.r3508 for OlexSys, GUI svn.r5506)
;
_cell_angle_alpha 90
_cell_angle_beta 98.3547(5)
_cell_angle_gamma 90
_cell_formula_units_Z 2
_cell_length_a 5.72587(4)
_cell_length_b 20.83882(10)
_cell_length_c 6.92054(4)
_cell_measurement_reflns_used 12545
_cell_measurement_temperature 159.99(10)
_cell_measurement_theta_max 78.6210
_cell_measurement_theta_min 6.3580
_cell_volume 816.998(8)
_computing_cell_refinement 'CrysAlisPro 1.171.39.46 (Rigaku OD, 2018)'
_computing_data_collection 'CrysAlisPro 1.171.39.46 (Rigaku OD, 2018)'
_computing_data_reduction 'CrysAlisPro 1.171.39.46 (Rigaku OD, 2018)'
_computing_molecular_graphics 'Olex2 (Dolomanov et al., 2009)'
_computing_publication_material 'Olex2 (Dolomanov et al., 2009)'
_computing_structure_refinement 'ShelXL (Sheldrick, 2015)'
_computing_structure_solution 'ShelXT (Sheldrick, 2015)'
_diffrn_ambient_environment N~2~
_diffrn_ambient_temperature 159.99(10)
_diffrn_detector 'CCD plate'
_diffrn_detector_type 'Pilatus 200K'
_diffrn_measured_fraction_theta_full 0.960
_diffrn_measured_fraction_theta_max 0.937
_diffrn_measurement_details
;
List of Runs (angles in degrees, time in seconds):

  # Type    Start    End  Width  t~exp~   \w     \q     \k     \f   Frames
--------------------------------------------------------------------------
  1  \w     35.00 123.00   0.50    1.00    --   50.46  57.00  60.00  176
  2  \w     94.00 173.00   0.50    1.00    --  107.75  30.00 150.00  158
  3  \w    137.00 176.00   0.50    1.00    --  107.75  30.00  60.00   78
  4  \w    144.00 178.00   0.50    1.00    --  107.75  15.00  30.00   68
  5  \w    143.00 169.00   0.50    1.00    --  107.75  45.00 -30.00   52
  6  \w    126.00 156.00   0.50    1.00    --  107.75  30.00 -60.00   60
  7  \w    104.00 130.00   0.50    1.00    --  107.75  45.00-150.00   52
  8  \w    146.00 177.00   0.50    1.00    --  107.75  45.00-150.00   62
  9  \w     87.00 113.00   0.50    1.00    --  107.75 -15.00 -30.00   52
 10  \w     81.00 108.00   0.50    1.00    --  107.75 -60.00  -6.14   54
 11  \w     98.00 124.00   0.50    1.00    --  107.75 -60.00  47.66   52
 12  \w     83.00 114.00   0.50    1.00    --  107.75 -60.00  17.62   62
 13  \w     74.00 101.00   0.50    1.00    --  107.75 -60.00  12.20   54
 14  \w     66.00 103.00   0.50    1.00    --  107.75 -60.00 -38.95   74
 15  \w     60.00  97.00   0.50    1.00    --  107.75 -58.00 -67.09   74
 16  \w     70.00 103.00   0.50    1.00    --  107.75 -60.00-125.43   66
 17  \w     53.00  97.00   0.50    1.00    --  107.75 -59.00-163.36   88
 18  \w     42.00  68.00   0.50    1.00    --  107.75 -45.00 -60.00   52
 19  \w     37.00  63.00   0.50    1.00    --  107.75 -46.00-103.25   52
 20  \w     35.00  61.00   0.50    1.00    --  107.75 -45.00 -90.00   52
 21  \w     31.00  57.00   0.50    1.00    --  107.75 -30.00 -30.00   52
 22  \w     49.00  75.00   0.50    1.00    --  107.75 -59.00  28.74   52
 23  \w     46.00  79.00   0.50    1.00    --  107.75 -60.00  47.66   66
 24  \w     40.00 101.00   0.50    1.00    --  107.75 -59.00  90.67  122
 25  \w     74.00 100.00   0.50    1.00    --  107.75 -59.00 151.13   52
 26  \w     50.00  76.00   0.50    1.00    --  107.75 -47.00 163.55   52
 27  \w     34.00  61.00   0.50    1.00    --  107.75 -30.00 150.00   54
 28  \w     37.00  82.00   0.50    1.00    --  107.75 -54.00 138.66   90
 29  \w     41.00  67.00   0.50    1.00    --  107.75 -55.00 152.04   52
 30  \w     37.00  90.00   0.50    1.00    --  107.75 -57.00 117.87  106
 31  \w     41.00  66.00   0.50    1.00    --  107.75 -30.00  90.00   50
 32  \w     31.00  65.00   0.50    1.00    --  107.75 -30.00  60.00   68
 33  \w     38.00  64.00   0.50    1.00    --  107.75 -60.00  -6.14   52
 34  \w     32.00  58.00   0.50    1.00    --  107.75 -45.00  60.00   52
 35  \w     95.00 120.00   0.50    1.00    --  107.75  30.00  60.00   50
 36  \w    126.00 152.00   0.50    1.00    --  107.75  30.00  90.00   52
 37  \w     98.00 170.00   0.50    1.00    --  107.75  45.00  90.00  144
 38  \w     36.00 103.00   0.50    1.00    --   50.46  59.00  74.74  134
 39  \w     35.00 123.00   0.50    1.00    --   50.46  57.00  40.29  176
 40  \w     35.00 123.00   0.50    1.00    --   50.46  57.00 -90.00  176
 41  \w     35.00 123.00   0.50    1.00    --   50.46  57.00   0.00  176
 42  \w     35.00  61.00   0.50    1.00    --  107.75 -56.00-106.50   52
 43  \w     39.00  76.00   0.50    1.00    --  107.75 -45.00-150.00   74
 44  \w     36.00  89.00   0.50    1.00    --  107.75 -59.00 -95.48  106
 45  \w    -22.00  66.00   0.50    1.00    --   50.46 -57.00 -60.00  176
 46  \w    -22.00  66.00   0.50    1.00    --   50.46 -57.00-120.00  176
 47  \w    -74.00 -49.00   0.50    1.00    --  -86.25  60.00 -38.01   50
 48  \w   -128.00 -38.00   0.50    1.00    --  -50.46 -38.00 -30.00  180
 49  \w     29.00  55.00   0.50    1.00    --  107.75 -15.00 150.00   52
 50  \w   -123.00 -35.00   0.50    1.00    --  -50.46 -57.00 120.00  176
 51  \w   -123.00 -35.00   0.50    1.00    --  -50.46 -57.00 -60.00  176
 52  \w   -123.00 -35.00   0.50    1.00    --  -50.46 -57.00-150.00  176
 53  \w   -123.00 -35.00   0.50    1.00    --  -50.46 -57.00-120.00  176
;
_diffrn_measurement_device 'four-circle diffractometer'
_diffrn_measurement_device_type 'XtaLAB Synergy, Dualflex, Pilatus 200K'
_diffrn_measurement_method '\w scans'
_diffrn_orient_matrix_type 'CrysAlisPro convention (1999,Acta A55,543-557)'
_diffrn_orient_matrix_UB_11 0.0761803000
_diffrn_orient_matrix_UB_12 -0.0457499000
_diffrn_orient_matrix_UB_13 0.1726057000
_diffrn_orient_matrix_UB_21 0.0735571000
_diffrn_orient_matrix_UB_22 0.0579945000
_diffrn_orient_matrix_UB_23 0.1330496000
_diffrn_orient_matrix_UB_31 -0.2504642000
_diffrn_orient_matrix_UB_32 0.0031092000
_diffrn_orient_matrix_UB_33 0.0559553000
_diffrn_radiation_monochromator mirror
_diffrn_radiation_probe x-ray
_diffrn_radiation_type CuK\a
_diffrn_radiation_wavelength 1.54184
_diffrn_reflns_av_R_equivalents 0.0141
_diffrn_reflns_av_unetI/netI 0.0081
_diffrn_reflns_Laue_measured_fraction_full 0.960
_diffrn_reflns_Laue_measured_fraction_max 0.937
_diffrn_reflns_limit_h_max 5
_diffrn_reflns_limit_h_min -6
_diffrn_reflns_limit_k_max 26
_diffrn_reflns_limit_k_min -26
_diffrn_reflns_limit_l_max 8
_diffrn_reflns_limit_l_min -8
_diffrn_reflns_number 13481
_diffrn_reflns_point_group_measured_fraction_full 0.956
_diffrn_reflns_point_group_measured_fraction_max 0.933
_diffrn_reflns_theta_full 67.684
_diffrn_reflns_theta_max 78.844
_diffrn_reflns_theta_min 6.465
_diffrn_source 'micro-focus sealed X-ray tube'
_diffrn_source_type 'PhotonJet (Cu) X-ray Source'
_exptl_absorpt_coefficient_mu 1.912
_exptl_absorpt_correction_T_max 1.000
_exptl_absorpt_correction_T_min 0.488
_exptl_absorpt_correction_type gaussian
_exptl_absorpt_process_details
;
CrysAlisPro 1.171.39.46 (Rigaku Oxford Diffraction, 2018)
Numerical absorption correction based on gaussian integration over
   a multifaceted crystal model
Empirical absorption correction using spherical harmonics,
 implemented in SCALE3 ABSPACK scaling algorithm.
;
_exptl_crystal_colour colourless
_exptl_crystal_colour_primary colourless
_exptl_crystal_density_diffrn 1.315
_exptl_crystal_description needle
_exptl_crystal_F_000 344
_exptl_crystal_size_max 0.702
_exptl_crystal_size_mid 0.224
_exptl_crystal_size_min 0.17
_refine_diff_density_max 0.176
_refine_diff_density_min -0.320
_refine_diff_density_rms 0.051
_refine_ls_abs_structure_details
;
 Flack x determined using 1579 quotients [(I+)-(I-)]/[(I+)+(I-)]
 (Parsons, Flack and Wagner, Acta Cryst. B69 (2013) 249-259).
;
_refine_ls_abs_structure_Flack 0.006(5)
_refine_ls_extinction_method none
_refine_ls_goodness_of_fit_ref 1.068
_refine_ls_hydrogen_treatment constr
_refine_ls_matrix_type full
_refine_ls_number_parameters 202
_refine_ls_number_reflns 3292
_refine_ls_number_restraints 1
_refine_ls_restrained_S_all 1.068
_refine_ls_R_factor_all 0.0230
_refine_ls_R_factor_gt 0.0230
_refine_ls_shift/su_max 0.001
_refine_ls_shift/su_mean 0.000
_refine_ls_structure_factor_coef Fsqd
_refine_ls_weighting_details 'w=1/[\s^2^(Fo^2^)+(0.0414P)^2^+0.1072P] where P=(Fo^2^+2Fc^2^)/3'
_refine_ls_weighting_scheme calc
_refine_ls_wR_factor_gt 0.0611
_refine_ls_wR_factor_ref 0.0611
_reflns_Friedel_coverage 0.936
_reflns_Friedel_fraction_full 0.952
_reflns_Friedel_fraction_max 0.928
_reflns_number_gt 3290
_reflns_number_total 3292
_reflns_threshold_expression 'I > 2\s(I)'
_cod_data_source_file lt5016.cif
_cod_data_source_block pn180830_uo_eph_1_180814_b12_benzsulf
_cod_database_code 1550454
_shelx_shelxl_version_number 2014/7
_chemical_oxdiff_formula 'C16 H21 N O4 S'
_shelx_space_group_comment
;
The symmetry employed for this shelxl refinement is uniquely defined
by the following loop, which should always be used as a source of
symmetry information in preference to the above space-group names.
They are only intended as comments.
;
_shelx_estimated_absorpt_t_max 0.737
_shelx_estimated_absorpt_t_min 0.347
_reflns_odcompleteness_completeness 92.74
_reflns_odcompleteness_iscentric 1
_reflns_odcompleteness_theta 79.66
_olex2_refinement_description
;
1. Fixed Uiso
 At 1.2 times of:
  All C(H) groups, All N(H,H) groups
 At 1.5 times of:
  All C(H,H,H) groups, All O(H) groups
2.a Ternary CH refined with riding coordinates:
 C1(H1C), C2(H2)
2.b Secondary CH2 refined with riding coordinates:
 N1(H1A,H1B)
2.c Aromatic/amide H refined with riding coordinates:
 C16(H16), C10(H10), C9(H9), C12(H12), C6(H6), C8(H8), C15(H15), C13(H13),
 C7(H7), C14(H14)
2.d Idealised Me refined as rotating group:
 C4(H4A,H4B,H4C), C3(H3A,H3B,H3C)
2.e Idealised tetrahedral OH refined as rotating group:
 O1(H1)
;
_olex2_submission_special_instructions 'No special instructions were received'
_oxdiff_exptl_absorpt_empirical_details
;
Empirical correction (ABSPACK) includes:
- Absorption correction using spherical harmonics
- Frame scaling
;
_oxdiff_exptl_absorpt_empirical_full_max 1.214
_oxdiff_exptl_absorpt_empirical_full_min 0.805

loop_
_space_group_symop_operation_xyz
'x, y, z'
'-x, y+1/2, -z'

loop_
_atom_site_label
_atom_site_type_symbol
_atom_site_fract_x
_atom_site_fract_y
_atom_site_fract_z
_atom_site_U_iso_or_equiv
_atom_site_adp_type
_atom_site_occupancy
_atom_site_site_symmetry_order
_atom_site_calc_flag
_atom_site_refinement_flags_posn
S1 S 0.98062(7) 0.55478(2) 0.02897(5) 0.02115(11) Uani 1 1 d .
O13 O 1.2326(2) 0.54075(6) 0.04684(18) 0.0282(3) Uani 1 1 d .
O1 O 0.7315(2) 0.46320(7) 0.46627(19) 0.0284(3) Uani 1 1 d .
H1 H 0.7767 0.4785 0.3657 0.043 Uiso 1 1 calc GR
O12 O 0.8782(2) 0.57115(7) -0.16981(18) 0.0295(3) Uani 1 1 d .
O11 O 0.8462(3) 0.50525(6) 0.1117(2) 0.0322(3) Uani 1 1 d .
N1 N 0.4367(3) 0.51588(7) 0.7098(2) 0.0219(3) Uani 1 1 d .
H1A H 0.3899 0.5159 0.8299 0.026 Uiso 1 1 calc R
H1B H 0.5950 0.5232 0.7271 0.026 Uiso 1 1 calc R
C5 C 0.4383(3) 0.38366(8) 0.3261(2) 0.0228(4) Uani 1 1 d .
C16 C 0.7700(4) 0.63162(9) 0.2733(3) 0.0297(4) Uani 1 1 d .
H16 H 0.6530 0.5991 0.2675 0.036 Uiso 1 1 calc R
C11 C 0.9585(3) 0.62489(8) 0.1710(2) 0.0219(3) Uani 1 1 d .
C10 C 0.6113(4) 0.33659(9) 0.3316(3) 0.0281(4) Uani 1 1 d .
H10 H 0.7648 0.3445 0.4000 0.034 Uiso 1 1 calc R
C9 C 0.5615(4) 0.27811(10) 0.2379(3) 0.0333(4) Uani 1 1 d .
H9 H 0.6807 0.2462 0.2430 0.040 Uiso 1 1 calc R
C12 C 1.1285(3) 0.67263(9) 0.1762(3) 0.0284(4) Uani 1 1 d .
H12 H 1.2566 0.6680 0.1042 0.034 Uiso 1 1 calc R
C6 C 0.2151(4) 0.37151(10) 0.2228(3) 0.0286(4) Uani 1 1 d .
H6 H 0.0959 0.4035 0.2161 0.034 Uiso 1 1 calc R
C1 C 0.4880(3) 0.44825(8) 0.4260(2) 0.0222(3) Uani 1 1 d .
H1C H 0.4074 0.4824 0.3391 0.027 Uiso 1 1 calc R
C4 C 0.3172(4) 0.56994(9) 0.5946(3) 0.0302(4) Uani 1 1 d .
H4A H 0.3817 0.5743 0.4716 0.045 Uiso 1 1 calc GR
H4B H 0.3439 0.6098 0.6698 0.045 Uiso 1 1 calc GR
H4C H 0.1474 0.5613 0.5666 0.045 Uiso 1 1 calc GR
C8 C 0.3384(4) 0.26632(10) 0.1370(3) 0.0344(4) Uani 1 1 d .
H8 H 0.3040 0.2263 0.0731 0.041 Uiso 1 1 calc R
C2 C 0.3919(3) 0.45042(8) 0.6221(2) 0.0235(4) Uani 1 1 d .
H2 H 0.2178 0.4425 0.5981 0.028 Uiso 1 1 calc R
C15 C 0.7531(4) 0.68627(11) 0.3844(3) 0.0377(5) Uani 1 1 d .
H15 H 0.6247 0.6910 0.4562 0.045 Uiso 1 1 calc R
C13 C 1.1093(4) 0.72702(10) 0.2872(3) 0.0348(4) Uani 1 1 d .
H13 H 1.2253 0.7598 0.2918 0.042 Uiso 1 1 calc R
C7 C 0.1659(4) 0.31316(10) 0.1298(3) 0.0339(4) Uani 1 1 d .
H7 H 0.0127 0.3052 0.0608 0.041 Uiso 1 1 calc R
C3 C 0.5071(5) 0.40138(9) 0.7698(3) 0.0352(5) Uani 1 1 d .
H3A H 0.6789 0.4068 0.7870 0.053 Uiso 1 1 calc GR
H3B H 0.4662 0.3580 0.7220 0.053 Uiso 1 1 calc GR
H3C H 0.4503 0.4079 0.8952 0.053 Uiso 1 1 calc GR
C14 C 0.9221(4) 0.73407(10) 0.3916(3) 0.0368(5) Uani 1 1 d .
H14 H 0.9097 0.7715 0.4677 0.044 Uiso 1 1 calc R

loop_
_atom_site_aniso_label
_atom_site_aniso_U_11
_atom_site_aniso_U_22
_atom_site_aniso_U_33
_atom_site_aniso_U_23
_atom_site_aniso_U_13
_atom_site_aniso_U_12
S1 0.0202(2) 0.02540(18) 0.01909(18) -0.00015(15) 0.00718(13) -0.00053(15)
O13 0.0232(7) 0.0386(8) 0.0239(6) -0.0025(5) 0.0071(5) 0.0071(5)
O1 0.0279(7) 0.0344(7) 0.0248(6) -0.0041(5) 0.0103(5) -0.0089(5)
O12 0.0267(7) 0.0402(8) 0.0211(6) -0.0005(5) 0.0019(5) -0.0055(5)
O11 0.0403(9) 0.0258(6) 0.0351(7) -0.0003(5) 0.0204(6) -0.0036(6)
N1 0.0201(8) 0.0280(7) 0.0187(6) -0.0015(5) 0.0057(5) -0.0006(5)
C5 0.0266(10) 0.0271(8) 0.0158(7) 0.0010(6) 0.0064(6) -0.0028(7)
C16 0.0255(10) 0.0313(9) 0.0340(9) -0.0032(8) 0.0106(8) -0.0005(7)
C11 0.0198(9) 0.0252(8) 0.0200(7) 0.0024(6) 0.0012(6) 0.0018(6)
C10 0.0264(10) 0.0298(9) 0.0275(8) 0.0002(7) 0.0017(7) -0.0008(7)
C9 0.0363(12) 0.0296(9) 0.0346(10) -0.0027(8) 0.0070(8) 0.0035(8)
C12 0.0243(10) 0.0323(9) 0.0284(9) 0.0023(7) 0.0030(7) -0.0025(7)
C6 0.0247(10) 0.0350(9) 0.0267(8) -0.0047(7) 0.0058(7) 0.0005(7)
C1 0.0230(9) 0.0269(8) 0.0174(7) 0.0006(6) 0.0057(6) -0.0011(6)
C4 0.0335(11) 0.0321(10) 0.0268(9) 0.0027(6) 0.0106(8) 0.0083(7)
C8 0.0405(13) 0.0324(9) 0.0316(9) -0.0089(8) 0.0097(8) -0.0075(8)
C2 0.0229(9) 0.0283(8) 0.0205(8) -0.0015(6) 0.0074(6) -0.0046(6)
C15 0.0331(12) 0.0424(11) 0.0402(11) -0.0106(9) 0.0142(9) 0.0029(9)
C13 0.0337(12) 0.0296(9) 0.0382(10) -0.0018(8) -0.0049(8) -0.0065(8)
C7 0.0284(11) 0.0415(11) 0.0319(10) -0.0096(8) 0.0050(8) -0.0077(8)
C3 0.0574(14) 0.0300(10) 0.0202(9) 0.0032(7) 0.0120(8) -0.0010(9)
C14 0.0389(12) 0.0325(10) 0.0372(10) -0.0108(8) -0.0005(9) 0.0031(8)

loop_
_atom_type_symbol
_atom_type_description
_atom_type_scat_dispersion_real
_atom_type_scat_dispersion_imag
_atom_type_scat_source
C C 0.0181 0.0091 'International Tables Vol C Tables 4.2.6.8 and 6.1.1.4'
H H 0.0000 0.0000 'International Tables Vol C Tables 4.2.6.8 and 6.1.1.4'
N N 0.0311 0.0180 'International Tables Vol C Tables 4.2.6.8 and 6.1.1.4'
O O 0.0492 0.0322 'International Tables Vol C Tables 4.2.6.8 and 6.1.1.4'
S S 0.3331 0.5567 'International Tables Vol C Tables 4.2.6.8 and 6.1.1.4'

loop_
_exptl_crystal_face_index_h
_exptl_crystal_face_index_k
_exptl_crystal_face_index_l
_exptl_crystal_face_perp_dist
0 9 3 0.1017
0 -9 -3 0.1017
-3 -4 0 0.3034
3 4 0 0.3166
0 -12 2 0.0935
0 12 -2 0.0935
-2 11 -1 0.2094
-2 -9 3 0.2248
3 -6 -1 0.3076
1 -12 2 0.1173
0 -3 4 0.1000
0 3 -4 0.1139
4 -2 1 0.2799
-3 3 -2 0.2470
2 -4 3 0.1845
0 -5 -4 0.0972
3 3 2 0.2358
-3 -3 -1 0.2799
0 -9 3 0.0936
1 -10 3 0.1176
0 14 0 0.0685
0 -14 0 0.1018

loop_
_geom_angle_atom_site_label_1
_geom_angle_atom_site_label_2
_geom_angle_atom_site_label_3
_geom_angle
O13 S1 C11 105.49(8)
O12 S1 O13 112.63(8)
O12 S1 C11 106.20(8)
O11 S1 O13 113.43(9)
O11 S1 O12 112.02(8)
O11 S1 C11 106.37(8)
C1 O1 H1 109.5
H1A N1 H1B 107.4
C4 N1 H1A 108.4
C4 N1 H1B 108.4
C4 N1 C2 115.71(14)
C2 N1 H1A 108.4
C2 N1 H1B 108.4
C10 C5 C6 118.84(17)
C10 C5 C1 121.76(17)
C6 C5 C1 119.39(17)
C11 C16 H16 120.3
C11 C16 C15 119.41(19)
C15 C16 H16 120.3
C16 C11 S1 119.42(14)
C16 C11 C12 120.73(17)
C12 C11 S1 119.84(15)
C5 C10 H10 119.7
C9 C10 C5 120.57(18)
C9 C10 H10 119.7
C10 C9 H9 119.9
C8 C9 C10 120.11(19)
C8 C9 H9 119.9
C11 C12 H12 120.3
C13 C12 C11 119.32(19)
C13 C12 H12 120.3
C5 C6 H6 119.8
C7 C6 C5 120.47(19)
C7 C6 H6 119.8
O1 C1 C5 113.45(15)
O1 C1 H1C 108.5
O1 C1 C2 106.74(14)
C5 C1 H1C 108.5
C5 C1 C2 111.10(14)
C2 C1 H1C 108.5
N1 C4 H4A 109.5
N1 C4 H4B 109.5
N1 C4 H4C 109.5
H4A C4 H4B 109.5
H4A C4 H4C 109.5
H4B C4 H4C 109.5
C9 C8 H8 120.2
C7 C8 C9 119.58(18)
C7 C8 H8 120.2
N1 C2 C1 108.76(13)
N1 C2 H2 108.9
N1 C2 C3 107.84(14)
C1 C2 H2 108.9
C3 C2 C1 113.34(16)
C3 C2 H2 108.9
C16 C15 H15 119.8
C14 C15 C16 120.4(2)
C14 C15 H15 119.8
C12 C13 H13 119.8
C12 C13 C14 120.45(19)
C14 C13 H13 119.8
C6 C7 H7 119.8
C8 C7 C6 120.42(19)
C8 C7 H7 119.8
C2 C3 H3A 109.5
C2 C3 H3B 109.5
C2 C3 H3C 109.5
H3A C3 H3B 109.5
H3A C3 H3C 109.5
H3B C3 H3C 109.5
C15 C14 C13 119.67(19)
C15 C14 H14 120.2
C13 C14 H14 120.2

loop_
_geom_bond_atom_site_label_1
_geom_bond_atom_site_label_2
_geom_bond_distance
S1 O13 1.4596(14)
S1 O12 1.4555(13)
S1 O11 1.4536(14)
S1 C11 1.7757(18)
O1 H1 0.8400
O1 C1 1.416(2)
N1 H1A 0.9100
N1 H1B 0.9100
N1 C4 1.488(2)
N1 C2 1.500(2)
C5 C10 1.391(3)
C5 C6 1.394(3)
C5 C1 1.521(2)
C16 H16 0.9500
C16 C11 1.381(3)
C16 C15 1.385(3)
C11 C12 1.389(3)
C10 H10 0.9500
C10 C9 1.390(3)
C9 H9 0.9500
C9 C8 1.386(3)
C12 H12 0.9500
C12 C13 1.383(3)
C6 H6 0.9500
C6 C7 1.385(3)
C1 H1C 1.0000
C1 C2 1.538(2)
C4 H4A 0.9800
C4 H4B 0.9800
C4 H4C 0.9800
C8 H8 0.9500
C8 C7 1.385(3)
C2 H2 1.0000
C2 C3 1.526(3)
C15 H15 0.9500
C15 C14 1.385(3)
C13 H13 0.9500
C13 C14 1.385(4)
C7 H7 0.9500
C3 H3A 0.9800
C3 H3B 0.9800
C3 H3C 0.9800
C14 H14 0.9500

loop_
_geom_hbond_atom_site_label_D
_geom_hbond_atom_site_label_H
_geom_hbond_atom_site_label_A
_geom_hbond_distance_DH
_geom_hbond_distance_HA
_geom_hbond_distance_DA
_geom_hbond_angle_DHA
_geom_hbond_site_symmetry_A
O1 H1 O11 0.84 1.94 2.7730(19) 171.3 .
N1 H1A O13 0.91 1.93 2.8052(19) 160.7 1_456
N1 H1B O12 0.91 1.95 2.792(2) 153.4 1_556

loop_
_geom_torsion_atom_site_label_1
_geom_torsion_atom_site_label_2
_geom_torsion_atom_site_label_3
_geom_torsion_atom_site_label_4
_geom_torsion
S1 C11 C12 C13 179.95(14)
O13 S1 C11 C16 -144.36(15)
O13 S1 C11 C12 36.48(16)
O1 C1 C2 N1 58.18(17)
O1 C1 C2 C3 -61.74(19)
O12 S1 C11 C16 95.89(15)
O12 S1 C11 C12 -83.27(15)
O11 S1 C11 C16 -23.60(17)
O11 S1 C11 C12 157.24(14)
C5 C10 C9 C8 0.3(3)
C5 C6 C7 C8 -0.5(3)
C5 C1 C2 N1 -177.66(15)
C5 C1 C2 C3 62.4(2)
C16 C11 C12 C13 0.8(3)
C16 C15 C14 C13 -0.1(3)
C11 C16 C15 C14 0.7(3)
C11 C12 C13 C14 -0.3(3)
C10 C5 C6 C7 1.0(3)
C10 C5 C1 O1 19.2(2)
C10 C5 C1 C2 -101.0(2)
C10 C9 C8 C7 0.1(3)
C9 C8 C7 C6 0.0(3)
C12 C13 C14 C15 0.0(3)
C6 C5 C10 C9 -0.8(3)
C6 C5 C1 O1 -159.50(16)
C6 C5 C1 C2 80.2(2)
C1 C5 C10 C9 -179.56(18)
C1 C5 C6 C7 179.72(17)
C4 N1 C2 C1 62.5(2)
C4 N1 C2 C3 -174.24(16)
C15 C16 C11 S1 179.86(16)
C15 C16 C11 C12 -1.0(3)

loop_
_exptl_oxdiff_crystal_face_indexfrac_h
_exptl_oxdiff_crystal_face_indexfrac_k
_exptl_oxdiff_crystal_face_indexfrac_l
_exptl_oxdiff_crystal_face_x
_exptl_oxdiff_crystal_face_y
_exptl_oxdiff_crystal_face_z
-0.0004 9.0075 2.9950 0.1048 0.9208 0.1957
0.0004 -9.0075 -2.9950 -0.1048 -0.9208 -0.1957
-3.0004 -4.0030 0.0031 -0.0449 -0.4524 0.7392
3.0004 4.0030 -0.0031 0.0449 0.4524 -0.7392
0.0011 -11.9862 2.0048 0.8945 -0.4283 0.0746
-0.0011 11.9862 -2.0048 -0.8945 0.4283 -0.0746
-2.0014 10.9873 -1.0038 -0.8284 0.3564 0.4793
-1.9995 -8.9870 3.0040 0.7773 -0.2686 0.6410
3.0011 -5.9961 -0.9983 0.3306 -0.2598 -0.8262
1.0013 -11.9845 2.0044 0.9705 -0.3547 -0.1759
0.0006 -2.9827 4.0001 0.8270 0.3593 0.2144
-0.0006 2.9827 -4.0001 -0.8270 -0.3593 -0.2144
4.0012 -1.9885 0.9989 0.5682 0.3119 -0.9524
-3.0011 2.9856 -1.9995 -0.7103 -0.3136 0.6491
2.0011 -3.9828 3.0001 0.8525 0.3154 -0.3457
0.0000 -5.0134 -3.9965 -0.4605 -0.8225 -0.2392
3.0007 3.0114 1.9968 0.4355 0.6610 -0.6305
-3.0006 -3.0074 -0.9971 -0.2631 -0.5278 0.6864
0.0010 -8.9837 3.0032 0.9294 -0.1214 0.1399
1.0013 -9.9815 3.0032 1.0513 -0.1056 -0.1138
-0.0011 13.9931 -0.0063 -0.6414 0.8106 0.0434
0.0011 -13.9931 0.0063 0.6414 -0.8106 -0.0434
